data_4514590
loop_
_publ_author_name
'Xu, Yuwei'
'Liang, Xiaoming'
'Liang, Yiqian'
'Guo, Xiaomin'
'Hanif, Muddasir'
'Zhou, Jiadong'
'Zhou, Xuehong'
'Wang, Cong'
'Yao, Jingwen'
'Zhao, Ruiyang'
'Hu, Dehua'
'Qiao, Xianfeng'
'Ma, Dongge'
'Ma, Yuguang'

_publ_section_title
;
 Efficient Deep-Blue Fluorescent OLEDs with a High Exciton Utilization
 Efficiency from a Fully Twisted Phenanthroimidazole-Anthracene Emitter.
;
_journal_issue 34
_journal_name_full 'ACS applied materials &amp; interfaces'
_journal_page_first 31139
_journal_page_last 31146
_journal_paper_doi 10.1021/acsami.9b10823
_journal_volume 11
_journal_year 2019
_chemical_formula_moiety 'C59 H37 N3'
_chemical_formula_sum 'C59 H37 N3'
_chemical_formula_weight 787.91
_space_group_crystal_system orthorhombic
_space_group_IT_number 19
_space_group_name_Hall 'P 2ac 2ab'
_space_group_name_H-M_alt 'P 21 21 21'
_symmetry_space_group_name_Hall 'P 2ac 2ab'
_symmetry_space_group_name_H-M 'P 21 21 21'
_atom_sites_solution_hydrogens geom
_atom_sites_solution_primary dual
_audit_creation_date 2018-11-15
_audit_creation_method
;
Olex2 1.2
(compiled 2018.05.29 svn.r3508 for OlexSys, GUI svn.r5506)
;
_cell_angle_alpha 90
_cell_angle_beta 90
_cell_angle_gamma 90
_cell_formula_units_Z 8
_cell_length_a 9.55400(10)
_cell_length_b 26.8344(3)
_cell_length_c 32.8510(3)
_cell_measurement_reflns_used 15475
_cell_measurement_temperature 282(3)
_cell_measurement_theta_max 73.2450
_cell_measurement_theta_min 2.7340
_cell_volume 8422.20(15)
_computing_cell_refinement 'CrysAlisPro 1.171.39.20a (Rigaku OD, 2015)'
_computing_data_collection 'CrysAlisPro 1.171.39.20a (Rigaku OD, 2015)'
_computing_data_reduction 'CrysAlisPro 1.171.39.20a (Rigaku OD, 2015)'
_computing_molecular_graphics 'Olex2 (Dolomanov et al., 2009)'
_computing_publication_material 'Olex2 (Dolomanov et al., 2009)'
_computing_structure_refinement 'ShelXL (Sheldrick, 2015)'
_computing_structure_solution 'ShelXT (Sheldrick, 2015)'
_diffrn_ambient_environment air
_diffrn_ambient_temperature 282(3)
_diffrn_detector 'CCD plate'
_diffrn_measured_fraction_theta_full 0.998
_diffrn_measured_fraction_theta_max 0.998
_diffrn_measurement_details
;
List of Runs (angles in degrees, time in seconds):

  # Type    Start    End  Width  t~exp~   \w     \q     \k     \f   Frames
--------------------------------------------------------------------------
  1  \w      4.00  52.00   0.50    0.50    --    0.00  57.00  90.00   96
  2  \w    -65.00  14.00   0.50    0.50    --    5.00 -57.00  60.00  158
  3  \w   -101.00 -73.00   0.50    0.50    --  -98.80  72.00 150.00   56
  4  \w   -113.00 -86.00   0.50    0.50    --  -98.80 -38.00-180.00   54
  5  \w   -188.00-124.00   0.50    0.50    --  -98.80 -38.00-180.00  128
  6  \w   -112.00 -19.00   0.50    0.50    --  -98.80  72.00  60.00  186
  7  \w   -185.00 -85.00   0.50    0.50    --  -98.80 -38.00  90.00  200
  8  \w    -96.00 -71.00   0.50    0.50    --  -98.80  72.00 120.00   50
  9  \w    -39.00 -14.00   0.50    0.50    --  -98.80  72.00 120.00   50
 10  \w    -49.00  -9.00   0.50    0.50    --  -98.80  57.00  60.00   80
;
_diffrn_measurement_device 'four-circle diffractometer'
_diffrn_measurement_device_type 'XtaLAB AFC12 (RCD3): Kappa single'
_diffrn_measurement_method '\w scans'
_diffrn_orient_matrix_type 'CrysAlisPro convention (1999,Acta A55,543-557)'
_diffrn_orient_matrix_UB_11 0.0142687000
_diffrn_orient_matrix_UB_12 -0.0444084000
_diffrn_orient_matrix_UB_13 0.0294358000
_diffrn_orient_matrix_UB_21 0.0335763000
_diffrn_orient_matrix_UB_22 -0.0345481000
_diffrn_orient_matrix_UB_23 -0.0361511000
_diffrn_orient_matrix_UB_31 0.1570670000
_diffrn_orient_matrix_UB_32 0.0114382000
_diffrn_orient_matrix_UB_33 0.0049938000
_diffrn_radiation_monochromator graphite
_diffrn_radiation_probe x-ray
_diffrn_radiation_type CuK\a
_diffrn_radiation_wavelength 1.54184
_diffrn_reflns_av_R_equivalents 0.0200
_diffrn_reflns_av_unetI/netI 0.0300
_diffrn_reflns_Laue_measured_fraction_full 0.998
_diffrn_reflns_Laue_measured_fraction_max 0.998
_diffrn_reflns_limit_h_max 11
_diffrn_reflns_limit_h_min -8
_diffrn_reflns_limit_k_max 32
_diffrn_reflns_limit_k_min -32
_diffrn_reflns_limit_l_max 39
_diffrn_reflns_limit_l_min -39
_diffrn_reflns_number 28277
_diffrn_reflns_point_group_measured_fraction_full 0.934
_diffrn_reflns_point_group_measured_fraction_max 0.934
_diffrn_reflns_theta_full 67.079
_diffrn_reflns_theta_max 67.078
_diffrn_reflns_theta_min 2.690
_diffrn_source 'fine-focus sealed X-ray tube'
_diffrn_source_type 'Enhance (Cu) X-ray Source'
_exptl_absorpt_coefficient_mu 0.555
_exptl_absorpt_correction_T_max 1.00000
_exptl_absorpt_correction_T_min 0.40135
_exptl_absorpt_correction_type multi-scan
_exptl_absorpt_process_details
;
CrysAlisPro 1.171.39.20a (Rigaku Oxford Diffraction, 2015)
Empirical absorption correction using spherical harmonics,
 implemented in SCALE3 ABSPACK scaling algorithm.
;
_exptl_crystal_colour 'light yellow'
_exptl_crystal_colour_modifier light
_exptl_crystal_colour_primary yellow
_exptl_crystal_density_diffrn 1.243
_exptl_crystal_description block
_exptl_crystal_F_000 3296
_exptl_crystal_size_max 0.8
_exptl_crystal_size_mid 0.7
_exptl_crystal_size_min 0.6
_refine_diff_density_max 0.120
_refine_diff_density_min -0.162
_refine_diff_density_rms 0.038
_refine_ls_abs_structure_details
;
 Flack x determined using 5094 quotients [(I+)-(I-)]/[(I+)+(I-)]
 (Parsons, Flack and Wagner, Acta Cryst. B69 (2013) 249-259).
;
_refine_ls_abs_structure_Flack 0.41(16)
_refine_ls_extinction_method none
_refine_ls_goodness_of_fit_ref 1.037
_refine_ls_hydrogen_treatment constr
_refine_ls_matrix_type full
_refine_ls_number_parameters 1117
_refine_ls_number_reflns 14056
_refine_ls_number_restraints 0
_refine_ls_restrained_S_all 1.037
_refine_ls_R_factor_all 0.0360
_refine_ls_R_factor_gt 0.0335
_refine_ls_shift/su_max 0.001
_refine_ls_shift/su_mean 0.000
_refine_ls_structure_factor_coef Fsqd
_refine_ls_weighting_details 'w=1/[\s^2^(Fo^2^)+(0.0524P)^2^+0.3329P] where P=(Fo^2^+2Fc^2^)/3'
_refine_ls_weighting_scheme calc
_refine_ls_wR_factor_gt 0.0859
_refine_ls_wR_factor_ref 0.0875
_reflns_Friedel_coverage 0.693
_reflns_Friedel_fraction_full 0.854
_reflns_Friedel_fraction_max 0.854
_reflns_number_gt 13084
_reflns_number_total 14056
_reflns_threshold_expression 'I > 2\s(I)'
_cod_data_source_file am9b10823_si_002.cif
_cod_data_source_block mPAC
_cod_depositor_comments
;

2020-04-07
Z value and formula fixed to values more according to usual
chemical conventions.                 miguel
;
_cod_original_formula_sum 'C118 H74 N6'
_cod_original_formula_weight 1575.83
_cod_original_formula_moiety '2(C59 H37 N3)'
_cod_original_formula_units_Z 4
_cod_database_code 4514590
_shelx_shelxl_version_number 2014/7
_shelx_space_group_comment
;
The symmetry employed for this shelxl refinement is uniquely defined
by the following loop, which should always be used as a source of
symmetry information in preference to the above space-group names.
They are only intended as comments.
;
_reflns_odcompleteness_completeness 99.82
_reflns_odcompleteness_iscentric 1
_reflns_odcompleteness_theta 66.97
_olex2_refinement_description
;
1. Fixed Uiso
 At 1.2 times of:
  All C(H) groups
2.a Aromatic/amide H refined with riding coordinates:
 C00I(H00I), C00X(H00X), C00Y(H00Y), C00Z(H00Z), C011(H011), C013(H013),
 C016(H016), C019(H019), C01A(H01A), C01C(H01C), C01I(H01I), C01K(H01K),
 C01L(H01L), C01M(H01M), C01N(H01N), C01O(H01O), C01Q(H01Q), C01R(H01R),
 C01S(H01S), C01T(H01T), C01U(H01U), C01V(H01V), C01W(H01W), C01Z(H01Z),
 C021(H021), C022(H022), C023(H023), C024(H024), C025(H025), C026(H026),
 C027(H027), C028(H028), C029(H029), C02A(H02A), C02B(H02B), C02C(H02C),
 C02D(H02D), C02E(H02E), C02F(H02F), C02G(H02G), C02H(H02H), C02I(H02I),
 C02J(H02J), C02K(H02K), C02L(H02L), C02M(H02M), C02N(H02N), C02O(H02O),
 C02P(H02P), C02Q(H02Q), C02R(H02R), C02S(H02S), C02T(H02T), C02V(H02V),
 C02X(H02X), C02Y(H02Y), C02Z(H02Z), C030(H030), C031(H031), C032(H032),
 C033(H033), C034(H034), C035(H035), C036(H036), C037(H037), C038(H038),
 C039(H039), C03A(H03A), C03B(H03B), C03C(H03C), C03D(H03D), C03E(H03E),
 C03F(H03F), C03G(H03G)
;
_olex2_submission_special_instructions 'No special instructions were received'
_oxdiff_exptl_absorpt_empirical_details
;
Empirical correction (ABSPACK) includes:
- Absorption correction using spherical harmonics
- Frame scaling
;
_oxdiff_exptl_absorpt_empirical_full_max 2.154
_oxdiff_exptl_absorpt_empirical_full_min 0.538

loop_
_space_group_symop_operation_xyz
'x, y, z'
'-x+1/2, -y, z+1/2'
'-x, y+1/2, -z+1/2'
'x+1/2, -y+1/2, -z'

loop_
_atom_site_label
_atom_site_type_symbol
_atom_site_fract_x
_atom_site_fract_y
_atom_site_fract_z
_atom_site_U_iso_or_equiv
_atom_site_adp_type
_atom_site_occupancy
_atom_site_site_symmetry_order
_atom_site_calc_flag
_atom_site_refinement_flags_posn
N001 N 0.41790(17) 0.67182(6) 0.79964(5) 0.0451(3) Uani 1 1 d .
N002 N 0.86447(18) 0.36045(6) 0.79261(5) 0.0460(4) Uani 1 1 d .
N003 N 0.79446(17) 0.43949(6) 0.78585(5) 0.0485(4) Uani 1 1 d .
N004 N 0.31238(17) 0.60105(6) 0.78042(5) 0.0471(4) Uani 1 1 d .
N005 N 0.72996(18) 0.37288(6) 0.47387(5) 0.0526(4) Uani 1 1 d .
C006 C 0.2902(2) 0.66997(7) 0.81996(5) 0.0432(4) Uani 1 1 d .
N007 N 1.2606(2) 0.62317(7) 0.46272(6) 0.0616(5) Uani 1 1 d .
C008 C 1.08668(19) 0.56592(7) 0.61649(6) 0.0457(4) Uani 1 1 d .
C009 C 0.7338(2) 0.36377(7) 0.81123(5) 0.0436(4) Uani 1 1 d .
C00A C 1.05992(19) 0.53742(8) 0.58155(6) 0.0461(4) Uani 1 1 d .
C00B C 0.62661(19) 0.56823(7) 0.69195(6) 0.0432(4) Uani 1 1 d .
C00C C 0.59878(18) 0.48577(7) 0.65718(6) 0.0430(4) Uani 1 1 d .
C00D C 0.6945(2) 0.41269(7) 0.80673(5) 0.0453(4) Uani 1 1 d .
C00E C 1.05485(19) 0.48516(8) 0.58395(6) 0.0469(4) Uani 1 1 d .
C00F C 0.59847(18) 0.53811(7) 0.65458(5) 0.0424(4) Uani 1 1 d .
C00G C 0.4252(2) 0.62894(7) 0.77607(6) 0.0442(4) Uani 1 1 d .
C00H C 0.2293(2) 0.62610(7) 0.80786(5) 0.0443(4) Uani 1 1 d .
C00I C 0.5181(2) 0.58625(7) 0.71568(6) 0.0450(4) Uani 1 1 d .
H00I H 0.4261 0.5798 0.7081 0.054 Uiso 1 1 calc R
C00J C 0.5447(2) 0.61402(7) 0.75095(6) 0.0427(4) Uani 1 1 d .
C00K C 1.10953(18) 0.54164(7) 0.65501(6) 0.0432(4) Uani 1 1 d .
C00L C 0.55086(19) 0.48041(7) 0.58377(6) 0.0454(4) Uani 1 1 d .
C00M C 0.6146(2) 0.39724(8) 0.49303(6) 0.0495(4) Uani 1 1 d .
C00N C 1.1230(2) 0.46307(7) 0.69705(6) 0.0462(4) Uani 1 1 d .
C00O C 0.5716(2) 0.45667(7) 0.62125(6) 0.0468(4) Uani 1 1 d .
C00P C 0.55297(18) 0.53271(7) 0.58101(6) 0.0437(4) Uani 1 1 d .
C00Q C 0.5145(2) 0.71290(7) 0.79886(6) 0.0473(4) Uani 1 1 d .
C00R C 1.10360(18) 0.48939(7) 0.65737(6) 0.0450(4) Uani 1 1 d .
C00S C 0.8944(2) 0.40749(7) 0.77777(6) 0.0455(4) Uani 1 1 d .
C00T C 0.5750(2) 0.56169(7) 0.61723(6) 0.0457(4) Uani 1 1 d .
C00U C 1.0402(2) 0.56268(8) 0.54142(6) 0.0504(5) Uani 1 1 d .
C00V C 0.5269(2) 0.44978(7) 0.54638(6) 0.0472(4) Uani 1 1 d .
C00W C 0.2273(2) 0.70276(7) 0.84937(6) 0.0463(4) Uani 1 1 d .
C00X C 0.5344(2) 0.55835(8) 0.54338(6) 0.0519(5) Uani 1 1 d .
H00X H 0.5219 0.5400 0.5196 0.062 Uiso 1 1 calc R
C00Y C 0.7639(2) 0.57823(7) 0.70340(6) 0.0505(5) Uani 1 1 d .
H00Y H 0.8377 0.5669 0.6874 0.061 Uiso 1 1 calc R
C00Z C 1.0068(2) 0.44903(7) 0.71965(6) 0.0479(4) Uani 1 1 d .
H00Z H 0.9180 0.4589 0.7113 0.057 Uiso 1 1 calc R
C010 C 0.0976(2) 0.68648(7) 0.86630(6) 0.0478(4) Uani 1 1 d .
C011 C 0.6238(2) 0.46018(8) 0.69453(6) 0.0491(4) Uani 1 1 d .
H011 H 0.6440 0.4784 0.7178 0.059 Uiso 1 1 calc R
C012 C 0.6467(2) 0.32726(7) 0.83086(6) 0.0499(4) Uani 1 1 d .
C013 C 1.1371(2) 0.57179(8) 0.68986(6) 0.0502(4) Uani 1 1 d .
H013 H 1.1540 0.5566 0.7148 0.060 Uiso 1 1 calc R
C014 C 0.9432(2) 0.31612(7) 0.78548(7) 0.0555(5) Uani 1 1 d .
C015 C 1.1399(2) 0.60433(8) 0.48351(6) 0.0554(5) Uani 1 1 d .
C016 C 1.1549(2) 0.40668(8) 0.76740(7) 0.0564(5) Uani 1 1 d .
H016 H 1.1661 0.3873 0.7907 0.068 Uiso 1 1 calc R
C017 C 0.7488(2) 0.32137(8) 0.47143(6) 0.0503(4) Uani 1 1 d .
C018 C 0.5649(2) 0.43150(7) 0.82201(6) 0.0490(4) Uani 1 1 d .
C019 C 0.6828(2) 0.62274(7) 0.76220(6) 0.0503(5) Uani 1 1 d .
H019 H 0.7025 0.6406 0.7858 0.060 Uiso 1 1 calc R
C01A C 0.0385(2) 0.56370(8) 0.81255(7) 0.0576(5) Uani 1 1 d .
H01A H 0.0846 0.5433 0.7940 0.069 Uiso 1 1 calc R
C01B C 0.4764(2) 0.39736(8) 0.84235(6) 0.0520(5) Uani 1 1 d .
C01C C 1.1560(2) 0.58008(8) 0.52023(6) 0.0520(5) Uani 1 1 d .
H01C H 1.2452 0.5753 0.5309 0.062 Uiso 1 1 calc R
C01D C 0.5170(2) 0.34533(8) 0.84646(6) 0.0526(5) Uani 1 1 d .
C01E C 1.0785(2) 0.46105(7) 0.62227(6) 0.0490(4) Uani 1 1 d .
C01F C 0.0984(2) 0.60909(7) 0.82407(6) 0.0465(4) Uani 1 1 d .
C01G C 0.8429(2) 0.39610(8) 0.45479(6) 0.0516(5) Uani 1 1 d .
C01H C 1.0216(2) 0.42042(7) 0.75473(6) 0.0467(4) Uani 1 1 d .
C01I C 1.2705(2) 0.42172(9) 0.74553(7) 0.0629(6) Uani 1 1 d .
H01I H 1.3597 0.4130 0.7544 0.076 Uiso 1 1 calc R
C01J C 0.0316(2) 0.64016(7) 0.85290(6) 0.0481(4) Uani 1 1 d .
C01K C 0.6377(2) 0.42647(7) 0.52711(6) 0.0496(4) Uani 1 1 d .
H01K H 0.7282 0.4305 0.5371 0.060 Uiso 1 1 calc R
C01L C 1.0893(3) 0.61903(8) 0.61565(7) 0.0614(6) Uani 1 1 d .
H01L H 1.0741 0.6355 0.5911 0.074 Uiso 1 1 calc R
C01M C 1.0298(2) 0.45444(9) 0.54911(7) 0.0583(5) Uani 1 1 d .
H01M H 1.0124 0.4694 0.5241 0.070 Uiso 1 1 calc R
C01N C 0.3928(2) 0.44295(8) 0.53132(7) 0.0578(5) Uani 1 1 d .
H01N H 0.3173 0.4584 0.5440 0.069 Uiso 1 1 calc R
C01O C 1.2551(2) 0.44953(8) 0.71060(7) 0.0564(5) Uani 1 1 d .
H01O H 1.3338 0.4593 0.6960 0.068 Uiso 1 1 calc R
C01P C 0.8726(2) 0.31159(8) 0.44989(6) 0.0541(5) Uani 1 1 d .
C01Q C 1.1391(2) 0.62209(8) 0.68727(7) 0.0607(5) Uani 1 1 d .
H01Q H 1.1574 0.6410 0.7104 0.073 Uiso 1 1 calc R
C01R C 0.6078(2) 0.71924(8) 0.83019(7) 0.0610(5) Uani 1 1 d .
H01R H 0.6116 0.6964 0.8514 0.073 Uiso 1 1 calc R
C01S C 0.6665(3) 0.28372(9) 0.48730(7) 0.0611(5) Uani 1 1 d .
H01S H 0.5864 0.2908 0.5023 0.073 Uiso 1 1 calc R
C01T C 0.5347(3) 0.60856(9) 0.54141(7) 0.0613(5) Uani 1 1 d .
H01T H 0.5229 0.6244 0.5164 0.074 Uiso 1 1 calc R
C01U C 0.6186(3) 0.40980(8) 0.69673(7) 0.0602(5) Uani 1 1 d .
H01U H 0.6359 0.3939 0.7214 0.072 Uiso 1 1 calc R
C01V C 0.0396(3) 0.71576(8) 0.89762(7) 0.0587(5) Uani 1 1 d .
H01V H -0.0445 0.7058 0.9093 0.070 Uiso 1 1 calc R
C01W C 0.7908(2) 0.60482(8) 0.73840(7) 0.0543(5) Uani 1 1 d .
H01W H 0.8829 0.6108 0.7461 0.065 Uiso 1 1 calc R
C01X C 0.9332(2) 0.35907(9) 0.43968(6) 0.0553(5) Uani 1 1 d .
C01Y C 1.3669(2) 0.59462(11) 0.44522(6) 0.0631(6) Uani 1 1 d .
C01Z C 0.5241(3) 0.48110(9) 0.81640(7) 0.0640(6) Uani 1 1 d .
H01Z H 0.5832 0.5032 0.8030 0.077 Uiso 1 1 calc R
C020 C 1.2949(3) 0.67314(10) 0.45933(7) 0.0700(7) Uani 1 1 d .
C021 C 0.3482(3) 0.41610(10) 0.85725(7) 0.0649(6) Uani 1 1 d .
H021 H 0.2885 0.3950 0.8715 0.078 Uiso 1 1 calc R
C022 C 0.8693(3) 0.44646(9) 0.44966(7) 0.0624(6) Uani 1 1 d .
H022 H 0.8076 0.4705 0.4594 0.075 Uiso 1 1 calc R
C023 C 1.3805(3) 0.54355(11) 0.44250(7) 0.0723(7) Uani 1 1 d .
H023 H 1.3130 0.5224 0.4534 0.087 Uiso 1 1 calc R
C024 C 0.2850(3) 0.74804(8) 0.86281(7) 0.0600(5) Uani 1 1 d .
H024 H 0.3664 0.7598 0.8506 0.072 Uiso 1 1 calc R
C025 C 1.1135(3) 0.64598(8) 0.64974(8) 0.0687(6) Uani 1 1 d .
H025 H 1.1132 0.6806 0.6484 0.082 Uiso 1 1 calc R
C026 C 0.5526(3) 0.63708(9) 0.57682(7) 0.0711(7) Uani 1 1 d .
H026 H 0.5503 0.6717 0.5752 0.085 Uiso 1 1 calc R
C027 C 0.5734(3) 0.61478(8) 0.61334(7) 0.0613(6) Uani 1 1 d .
H027 H 0.5868 0.6344 0.6363 0.074 Uiso 1 1 calc R
C028 C 0.3101(3) 0.46438(11) 0.85117(8) 0.0771(7) Uani 1 1 d .
H028 H 0.2243 0.4756 0.8609 0.093 Uiso 1 1 calc R
C029 C 0.5648(3) 0.40381(8) 0.62563(7) 0.0621(6) Uani 1 1 d .
H029 H 0.5444 0.3843 0.6030 0.074 Uiso 1 1 calc R
C02A C 0.9090(2) 0.57026(10) 0.52518(7) 0.0679(6) Uani 1 1 d .
H02A H 0.8305 0.5589 0.5391 0.082 Uiso 1 1 calc R
C02B C -0.0881(3) 0.54896(10) 0.82839(7) 0.0667(6) Uani 1 1 d .
H02B H -0.1272 0.5186 0.8209 0.080 Uiso 1 1 calc R
C02C C 0.3708(2) 0.41334(9) 0.49755(7) 0.0640(6) Uani 1 1 d .
H02C H 0.2803 0.4088 0.4878 0.077 Uiso 1 1 calc R
C02D C -0.0997(2) 0.62397(9) 0.86796(7) 0.0587(5) Uani 1 1 d .
H02D H -0.1476 0.6438 0.8865 0.070 Uiso 1 1 calc R
C02E C 0.4286(3) 0.31011(10) 0.86539(8) 0.0726(7) Uani 1 1 d .
H02E H 0.3432 0.3207 0.8758 0.087 Uiso 1 1 calc R
C02F C 0.7074(3) 0.23512(9) 0.48011(8) 0.0712(6) Uani 1 1 d .
H02F H 0.6541 0.2091 0.4905 0.085 Uiso 1 1 calc R
C02G C 1.0788(3) 0.40780(8) 0.62316(8) 0.0689(6) Uani 1 1 d .
H02G H 1.0941 0.3915 0.6477 0.083 Uiso 1 1 calc R
C02H C 0.2245(3) 0.77524(9) 0.89336(8) 0.0709(7) Uani 1 1 d .
H02H H 0.2651 0.8049 0.9020 0.085 Uiso 1 1 calc R
C02I C 0.9097(3) 0.26193(10) 0.44276(7) 0.0700(7) Uani 1 1 d .
H02I H 0.9900 0.2544 0.4280 0.084 Uiso 1 1 calc R
C02J C 0.4811(2) 0.39049(8) 0.47817(7) 0.0587(5) Uani 1 1 d .
H02J H 0.4657 0.3707 0.4553 0.070 Uiso 1 1 calc R
C02K C 0.8263(3) 0.22446(10) 0.45767(9) 0.0769(7) Uani 1 1 d .
H02K H 0.8501 0.1914 0.4526 0.092 Uiso 1 1 calc R
C02L C 0.6805(3) 0.27644(8) 0.83501(8) 0.0676(6) Uani 1 1 d .
H02L H 0.7652 0.2647 0.8249 0.081 Uiso 1 1 calc R
C02M C 0.1020(3) 0.75819(8) 0.91143(8) 0.0679(6) Uani 1 1 d .
H02M H 0.0626 0.7757 0.9330 0.081 Uiso 1 1 calc R
C02N C 0.5872(3) 0.38147(8) 0.66184(8) 0.0701(6) Uani 1 1 d .
H02N H 0.5819 0.3469 0.6638 0.084 Uiso 1 1 calc R
C02O C 0.5088(3) 0.74629(8) 0.76700(7) 0.0658(6) Uani 1 1 d .
H02O H 0.4456 0.7417 0.7458 0.079 Uiso 1 1 calc R
C02P C 1.0083(3) 0.61156(10) 0.46728(7) 0.0687(6) Uani 1 1 d .
H02P H 0.9976 0.6277 0.4424 0.082 Uiso 1 1 calc R
C02Q C 1.0326(3) 0.29891(9) 0.81500(11) 0.0816(8) Uani 1 1 d .
H02Q H 1.0445 0.3168 0.8390 0.098 Uiso 1 1 calc R
C02R C 0.6962(3) 0.76013(11) 0.82983(10) 0.0819(8) Uani 1 1 d .
H02R H 0.7597 0.7648 0.8509 0.098 Uiso 1 1 calc R
C02S C 0.3976(3) 0.49709(10) 0.83058(8) 0.0780(7) Uani 1 1 d .
H02S H 0.3700 0.5299 0.8265 0.094 Uiso 1 1 calc R
C02T C -0.1572(3) 0.57998(10) 0.85582(7) 0.0675(6) Uani 1 1 d .
H02T H -0.2440 0.5705 0.8660 0.081 Uiso 1 1 calc R
C02U C 1.4232(3) 0.67734(13) 0.43846(8) 0.0839(9) Uani 1 1 d .
C02V C 0.8928(3) 0.59457(12) 0.48833(8) 0.0794(8) Uani 1 1 d .
H02V H 0.8036 0.5995 0.4777 0.095 Uiso 1 1 calc R
C02W C 1.4684(3) 0.62743(13) 0.42937(7) 0.0769(8) Uani 1 1 d .
C02X C 1.0556(3) 0.37353(11) 0.41991(8) 0.0705(7) Uani 1 1 d .
H02X H 1.1180 0.3497 0.4102 0.085 Uiso 1 1 calc R
C02Y C 1.0307(3) 0.40434(10) 0.55163(9) 0.0727(7) Uani 1 1 d .
H02Y H 1.0136 0.3853 0.5285 0.087 Uiso 1 1 calc R
C02Z C 0.9908(3) 0.45970(11) 0.42959(8) 0.0745(7) Uani 1 1 d .
H02Z H 1.0116 0.4932 0.4257 0.089 Uiso 1 1 calc R
C030 C 1.0573(3) 0.38062(10) 0.58907(9) 0.0812(8) Uani 1 1 d .
H030 H 1.0602 0.3460 0.5904 0.097 Uiso 1 1 calc R
C031 C 0.5986(4) 0.78665(10) 0.76715(10) 0.0911(9) Uani 1 1 d .
H031 H 0.5965 0.8092 0.7457 0.109 Uiso 1 1 calc R
C032 C 1.4974(4) 0.52479(15) 0.42315(9) 0.0959(10) Uani 1 1 d .
H032 H 1.5089 0.4905 0.4211 0.115 Uiso 1 1 calc R
C033 C 0.6904(4) 0.79373(11) 0.79837(12) 0.0929(10) Uani 1 1 d .
H033 H 0.7491 0.8214 0.7984 0.111 Uiso 1 1 calc R
C034 C 1.0829(3) 0.42340(12) 0.41501(8) 0.0808(8) Uani 1 1 d .
H034 H 1.1642 0.4332 0.4017 0.097 Uiso 1 1 calc R
C035 C 1.5858(3) 0.6067(2) 0.40967(9) 0.1053(12) Uani 1 1 d .
H035 H 1.6546 0.6272 0.3987 0.126 Uiso 1 1 calc R
C036 C 0.9256(4) 0.29032(11) 0.74976(10) 0.0936(10) Uani 1 1 d .
H036 H 0.8661 0.3022 0.7296 0.112 Uiso 1 1 calc R
C037 C 0.4642(3) 0.26119(11) 0.86887(10) 0.0885(9) Uani 1 1 d .
H037 H 0.4032 0.2391 0.8816 0.106 Uiso 1 1 calc R
C038 C 1.2237(4) 0.71428(11) 0.47461(10) 0.0923(9) Uani 1 1 d .
H038 H 1.1401 0.7108 0.4888 0.111 Uiso 1 1 calc R
C039 C 0.5904(3) 0.24402(10) 0.85371(10) 0.0865(9) Uani 1 1 d .
H039 H 0.6141 0.2105 0.8562 0.104 Uiso 1 1 calc R
C03A C 1.5972(4) 0.5559(2) 0.40691(10) 0.1132(13) Uani 1 1 d .
H03A H 1.6743 0.5422 0.3937 0.136 Uiso 1 1 calc R
C03B C 1.4795(5) 0.72469(18) 0.43217(12) 0.1223(15) Uani 1 1 d .
H03B H 1.5638 0.7286 0.4184 0.147 Uiso 1 1 calc R
C03C C 1.0867(5) 0.23009(15) 0.7737(3) 0.168(3) Uani 1 1 d .
H03C H 1.1370 0.2009 0.7695 0.202 Uiso 1 1 calc R
C03D C 1.2827(6) 0.76051(13) 0.46774(14) 0.1242(15) Uani 1 1 d .
H03D H 1.2375 0.7888 0.4774 0.149 Uiso 1 1 calc R
C03E C 1.4077(7) 0.76565(18) 0.44677(16) 0.142(2) Uani 1 1 d .
H03E H 1.4441 0.7974 0.4424 0.171 Uiso 1 1 calc R
C03F C 0.9984(6) 0.24610(17) 0.74442(19) 0.149(2) Uani 1 1 d .
H03F H 0.9864 0.2275 0.7208 0.179 Uiso 1 1 calc R
C03G C 1.1043(4) 0.25518(13) 0.80890(19) 0.1341(19) Uani 1 1 d .
H03G H 1.1644 0.2430 0.8288 0.161 Uiso 1 1 calc R

loop_
_atom_site_aniso_label
_atom_site_aniso_U_11
_atom_site_aniso_U_22
_atom_site_aniso_U_33
_atom_site_aniso_U_23
_atom_site_aniso_U_13
_atom_site_aniso_U_12
N001 0.0488(8) 0.0421(8) 0.0445(8) -0.0056(7) 0.0085(7) 0.0024(7)
N002 0.0514(9) 0.0413(8) 0.0452(8) 0.0057(7) 0.0051(7) -0.0032(7)
N003 0.0539(9) 0.0442(8) 0.0475(9) 0.0076(7) 0.0028(8) -0.0035(7)
N004 0.0509(9) 0.0490(8) 0.0413(8) -0.0063(7) 0.0046(7) -0.0005(7)
N005 0.0509(9) 0.0591(10) 0.0478(9) -0.0135(8) 0.0051(8) 0.0030(8)
C006 0.0485(10) 0.0418(9) 0.0393(9) 0.0013(8) 0.0072(8) 0.0053(8)
N007 0.0585(10) 0.0768(12) 0.0494(9) 0.0171(9) 0.0044(9) -0.0088(9)
C008 0.0407(9) 0.0508(10) 0.0456(10) 0.0069(8) 0.0024(8) 0.0002(8)
C009 0.0489(10) 0.0458(9) 0.0362(8) 0.0042(8) 0.0036(8) -0.0024(8)
C00A 0.0358(9) 0.0590(11) 0.0434(10) 0.0068(9) 0.0035(8) -0.0010(8)
C00B 0.0439(9) 0.0451(9) 0.0405(9) -0.0060(8) 0.0019(8) 0.0015(8)
C00C 0.0362(9) 0.0489(10) 0.0440(9) -0.0083(8) 0.0037(8) 0.0028(7)
C00D 0.0527(10) 0.0461(10) 0.0370(9) 0.0045(8) 0.0006(8) -0.0030(8)
C00E 0.0368(9) 0.0586(11) 0.0453(10) 0.0005(9) 0.0028(8) -0.0027(8)
C00F 0.0380(9) 0.0489(10) 0.0405(9) -0.0092(8) 0.0039(8) 0.0020(7)
C00G 0.0494(10) 0.0445(9) 0.0386(9) -0.0056(8) 0.0008(8) 0.0019(8)
C00H 0.0476(10) 0.0472(10) 0.0381(9) 0.0011(8) 0.0042(8) 0.0039(8)
C00I 0.0411(9) 0.0509(10) 0.0429(9) -0.0104(8) 0.0012(8) 0.0011(8)
C00J 0.0469(10) 0.0415(9) 0.0396(9) -0.0038(8) 0.0027(8) 0.0015(8)
C00K 0.0346(8) 0.0506(10) 0.0443(10) 0.0047(8) 0.0048(8) -0.0008(7)
C00L 0.0385(9) 0.0539(11) 0.0438(10) -0.0117(8) 0.0024(8) 0.0013(8)
C00M 0.0478(10) 0.0570(11) 0.0437(10) -0.0111(9) 0.0023(9) 0.0023(9)
C00N 0.0450(10) 0.0471(10) 0.0464(10) 0.0062(8) 0.0012(8) -0.0043(8)
C00O 0.0442(10) 0.0489(10) 0.0473(10) -0.0100(9) 0.0032(8) 0.0011(8)
C00P 0.0365(9) 0.0523(10) 0.0423(10) -0.0075(8) 0.0029(8) 0.0011(8)
C00Q 0.0525(11) 0.0414(9) 0.0480(10) -0.0084(8) 0.0116(9) 0.0000(8)
C00R 0.0358(9) 0.0542(10) 0.0450(10) 0.0070(9) 0.0039(8) -0.0039(8)
C00S 0.0503(10) 0.0445(10) 0.0417(9) 0.0058(8) 0.0006(8) -0.0063(8)
C00T 0.0440(9) 0.0497(10) 0.0432(10) -0.0087(8) 0.0035(8) 0.0000(8)
C00U 0.0444(10) 0.0634(12) 0.0434(10) 0.0082(9) -0.0003(8) 0.0000(9)
C00V 0.0443(9) 0.0530(10) 0.0443(10) -0.0110(9) 0.0001(8) -0.0018(8)
C00W 0.0534(10) 0.0422(9) 0.0432(9) 0.0027(8) 0.0064(9) 0.0076(8)
C00X 0.0470(10) 0.0652(12) 0.0435(10) -0.0063(9) -0.0011(9) -0.0002(9)
C00Y 0.0417(9) 0.0555(11) 0.0542(11) -0.0138(9) 0.0037(9) 0.0033(8)
C00Z 0.0427(10) 0.0515(10) 0.0494(10) 0.0097(9) 0.0008(9) -0.0020(8)
C010 0.0545(11) 0.0496(10) 0.0392(9) 0.0077(8) 0.0071(9) 0.0134(9)
C011 0.0450(10) 0.0572(11) 0.0451(10) -0.0047(9) 0.0018(8) 0.0022(8)
C012 0.0560(11) 0.0510(10) 0.0426(10) 0.0088(9) 0.0026(9) -0.0074(9)
C013 0.0441(9) 0.0611(12) 0.0454(10) 0.0002(9) 0.0027(8) -0.0010(9)
C014 0.0563(12) 0.0419(10) 0.0682(13) 0.0013(10) 0.0165(11) -0.0054(9)
C015 0.0527(11) 0.0683(13) 0.0454(10) 0.0112(10) 0.0028(9) -0.0030(10)
C016 0.0547(11) 0.0589(12) 0.0557(12) 0.0178(10) -0.0086(10) -0.0089(9)
C017 0.0545(11) 0.0591(11) 0.0372(9) -0.0072(9) -0.0052(9) 0.0070(9)
C018 0.0555(11) 0.0534(11) 0.0381(9) 0.0037(8) 0.0005(8) 0.0031(9)
C019 0.0537(11) 0.0525(11) 0.0448(10) -0.0126(9) -0.0041(9) 0.0028(9)
C01A 0.0602(12) 0.0608(12) 0.0519(11) -0.0010(10) 0.0036(10) -0.0067(10)
C01B 0.0545(11) 0.0666(12) 0.0349(9) 0.0039(9) 0.0028(9) 0.0020(10)
C01C 0.0427(9) 0.0679(12) 0.0455(10) 0.0110(10) -0.0014(9) 0.0000(9)
C01D 0.0541(11) 0.0633(12) 0.0404(10) 0.0097(9) 0.0043(9) -0.0054(9)
C01E 0.0424(10) 0.0514(11) 0.0532(11) 0.0039(9) 0.0008(9) -0.0064(8)
C01F 0.0485(10) 0.0520(10) 0.0391(9) 0.0054(8) 0.0016(8) 0.0013(8)
C01G 0.0507(11) 0.0663(12) 0.0377(9) -0.0113(9) -0.0006(9) -0.0009(10)
C01H 0.0484(10) 0.0459(10) 0.0457(10) 0.0061(8) 0.0011(9) -0.0066(8)
C01I 0.0459(11) 0.0734(14) 0.0695(14) 0.0207(12) -0.0114(10) -0.0036(10)
C01J 0.0495(10) 0.0556(11) 0.0393(9) 0.0088(8) 0.0042(9) 0.0046(9)
C01K 0.0423(9) 0.0608(11) 0.0457(10) -0.0139(9) -0.0026(8) 0.0005(9)
C01L 0.0716(14) 0.0518(11) 0.0609(12) 0.0116(10) -0.0020(12) 0.0040(10)
C01M 0.0479(11) 0.0736(14) 0.0533(11) -0.0063(11) -0.0025(10) -0.0048(10)
C01N 0.0432(10) 0.0687(13) 0.0616(13) -0.0202(11) -0.0013(10) 0.0035(9)
C01O 0.0428(10) 0.0659(12) 0.0605(12) 0.0156(10) 0.0011(9) -0.0049(9)
C01P 0.0554(11) 0.0666(12) 0.0404(10) -0.0065(9) -0.0066(9) 0.0132(10)
C01Q 0.0623(13) 0.0583(12) 0.0616(13) -0.0090(11) -0.0002(11) 0.0014(10)
C01R 0.0666(14) 0.0576(12) 0.0588(12) -0.0120(10) 0.0020(11) -0.0023(10)
C01S 0.0642(13) 0.0693(14) 0.0498(11) 0.0014(11) -0.0034(10) 0.0022(11)
C01T 0.0686(14) 0.0636(13) 0.0517(12) 0.0052(10) -0.0030(11) -0.0032(11)
C01U 0.0679(14) 0.0572(12) 0.0555(12) 0.0027(10) -0.0008(11) 0.0055(10)
C01V 0.0672(13) 0.0544(12) 0.0544(12) 0.0055(10) 0.0195(11) 0.0136(10)
C01W 0.0408(9) 0.0617(12) 0.0603(12) -0.0145(10) -0.0052(9) 0.0018(9)
C01X 0.0519(11) 0.0763(14) 0.0379(9) -0.0102(10) -0.0017(9) 0.0080(10)
C01Y 0.0538(12) 0.1018(19) 0.0338(9) 0.0094(11) -0.0002(9) -0.0056(12)
C01Z 0.0727(14) 0.0603(12) 0.0591(13) 0.0080(11) 0.0061(12) 0.0114(11)
C020 0.0745(15) 0.0802(16) 0.0552(13) 0.0222(12) -0.0117(12) -0.0154(13)
C021 0.0608(13) 0.0872(16) 0.0468(11) 0.0075(11) 0.0108(10) 0.0076(12)
C022 0.0635(13) 0.0697(14) 0.0542(12) -0.0124(11) -0.0029(11) -0.0024(11)
C023 0.0683(15) 0.0972(19) 0.0514(12) -0.0026(13) -0.0038(11) 0.0043(14)
C024 0.0672(13) 0.0460(11) 0.0668(13) -0.0089(10) 0.0182(11) 0.0025(10)
C025 0.0839(17) 0.0462(11) 0.0759(15) -0.0001(11) -0.0028(14) 0.0018(11)
C026 0.100(2) 0.0525(12) 0.0611(13) 0.0005(11) -0.0068(14) -0.0012(12)
C027 0.0830(16) 0.0505(11) 0.0504(11) -0.0074(9) -0.0011(11) 0.0011(11)
C028 0.0726(15) 0.0985(19) 0.0603(14) 0.0030(14) 0.0158(13) 0.0291(14)
C029 0.0795(15) 0.0479(11) 0.0588(13) -0.0132(10) 0.0009(12) 0.0004(10)
C02A 0.0426(10) 0.0999(18) 0.0612(13) 0.0210(13) -0.0016(10) -0.0036(11)
C02B 0.0683(14) 0.0718(14) 0.0600(13) 0.0017(11) 0.0003(12) -0.0213(12)
C02C 0.0454(11) 0.0789(15) 0.0678(14) -0.0244(12) -0.0121(10) -0.0003(10)
C02D 0.0555(12) 0.0743(14) 0.0464(11) 0.0067(10) 0.0107(10) 0.0021(11)
C02E 0.0634(14) 0.0816(16) 0.0729(15) 0.0250(13) 0.0169(12) -0.0077(12)
C02F 0.0810(17) 0.0645(14) 0.0681(14) 0.0050(12) -0.0140(14) 0.0028(12)
C02G 0.0837(17) 0.0525(12) 0.0705(14) 0.0054(11) -0.0071(13) -0.0109(11)
C02H 0.0832(17) 0.0490(11) 0.0804(16) -0.0164(11) 0.0197(14) 0.0056(11)
C02I 0.0717(15) 0.0767(16) 0.0616(13) -0.0054(12) -0.0024(12) 0.0296(13)
C02J 0.0557(11) 0.0676(13) 0.0528(11) -0.0223(11) -0.0064(10) -0.0001(10)
C02K 0.0918(19) 0.0603(14) 0.0784(16) -0.0016(13) -0.0109(15) 0.0205(14)
C02L 0.0663(14) 0.0526(12) 0.0839(16) 0.0181(12) 0.0135(13) -0.0019(10)
C02M 0.0859(17) 0.0536(12) 0.0641(13) -0.0072(11) 0.0236(13) 0.0154(12)
C02N 0.0936(18) 0.0462(11) 0.0706(15) -0.0027(11) 0.0007(14) 0.0025(11)
C02O 0.0822(16) 0.0547(12) 0.0603(13) 0.0052(11) 0.0070(12) 0.0008(11)
C02P 0.0628(13) 0.0922(17) 0.0511(12) 0.0222(12) -0.0086(11) 0.0022(13)
C02Q 0.0691(15) 0.0620(14) 0.114(2) 0.0287(15) 0.0016(16) 0.0057(12)
C02R 0.0712(16) 0.0783(17) 0.096(2) -0.0290(16) 0.0005(15) -0.0116(13)
C02S 0.0890(18) 0.0751(16) 0.0698(15) 0.0071(13) 0.0097(15) 0.0296(14)
C02T 0.0578(12) 0.0855(16) 0.0593(13) 0.0095(13) 0.0109(11) -0.0129(12)
C02U 0.0768(16) 0.119(2) 0.0564(14) 0.0342(16) -0.0116(13) -0.0368(17)
C02V 0.0495(12) 0.124(2) 0.0642(14) 0.0271(15) -0.0109(11) 0.0046(13)
C02W 0.0613(14) 0.129(3) 0.0406(11) 0.0187(14) -0.0026(11) -0.0175(15)
C02X 0.0555(13) 0.0966(19) 0.0595(13) -0.0096(13) 0.0096(11) 0.0076(13)
C02Y 0.0688(14) 0.0744(15) 0.0750(16) -0.0223(13) -0.0089(13) -0.0091(12)
C02Z 0.0753(16) 0.0810(16) 0.0673(15) -0.0023(13) 0.0020(13) -0.0160(13)
C030 0.102(2) 0.0535(13) 0.0879(18) -0.0089(13) -0.0130(17) -0.0139(13)
C031 0.120(3) 0.0578(15) 0.096(2) 0.0118(15) 0.026(2) -0.0118(16)
C032 0.086(2) 0.142(3) 0.0597(15) -0.0186(17) -0.0029(15) 0.021(2)
C033 0.094(2) 0.0650(16) 0.120(3) -0.0147(18) 0.023(2) -0.0245(15)
C034 0.0649(15) 0.109(2) 0.0688(15) -0.0031(16) 0.0132(13) -0.0133(15)
C035 0.0629(17) 0.200(4) 0.0534(15) 0.017(2) 0.0085(13) -0.022(2)
C036 0.100(2) 0.0849(18) 0.096(2) -0.0369(17) 0.0294(18) -0.0245(17)
C037 0.0756(17) 0.0793(17) 0.111(2) 0.0421(17) 0.0223(17) -0.0116(14)
C038 0.102(2) 0.0789(18) 0.096(2) 0.0212(17) -0.0185(19) -0.0059(17)
C039 0.0820(18) 0.0596(14) 0.118(2) 0.0329(16) 0.0203(17) -0.0074(13)
C03A 0.071(2) 0.203(4) 0.0659(18) -0.013(3) 0.0073(16) 0.016(3)
C03B 0.122(3) 0.141(3) 0.104(3) 0.049(3) -0.017(2) -0.064(3)
C03C 0.105(3) 0.061(2) 0.339(10) -0.032(4) 0.086(5) -0.002(2)
C03D 0.151(4) 0.079(2) 0.142(3) 0.032(2) -0.036(3) -0.017(2)
C03E 0.167(5) 0.109(3) 0.150(4) 0.053(3) -0.040(4) -0.062(3)
C03F 0.135(4) 0.100(3) 0.211(6) -0.086(4) 0.074(4) -0.033(3)
C03G 0.083(2) 0.0675(19) 0.251(6) 0.045(3) 0.016(3) 0.0131(17)

loop_
_atom_type_symbol
_atom_type_description
_atom_type_scat_dispersion_real
_atom_type_scat_dispersion_imag
_atom_type_scat_source
C C 0.0181 0.0091 'International Tables Vol C Tables 4.2.6.8 and 6.1.1.4'
H H 0.0000 0.0000 'International Tables Vol C Tables 4.2.6.8 and 6.1.1.4'
N N 0.0311 0.0180 'International Tables Vol C Tables 4.2.6.8 and 6.1.1.4'

loop_
_geom_angle_atom_site_label_1
_geom_angle_atom_site_label_2
_geom_angle_atom_site_label_3
_geom_angle
C006 N001 C00Q 126.77(15)
C00G N001 C006 106.38(15)
C00G N001 C00Q 126.36(16)
C009 N002 C014 126.71(15)
C00S N002 C009 106.35(15)
C00S N002 C014 126.46(17)
C00S N003 C00D 105.29(15)
C00G N004 C00H 105.37(15)
C017 N005 C00M 125.30(18)
C01G N005 C00M 126.21(17)
C01G N005 C017 108.49(16)
N001 C006 C00W 131.78(17)
C00H C006 N001 105.28(15)
C00H C006 C00W 122.87(17)
C01Y N007 C015 126.0(2)
C020 N007 C015 124.8(2)
C020 N007 C01Y 109.0(2)
C00A C008 C00K 120.00(17)
C00A C008 C01L 122.18(18)
C01L C008 C00K 117.81(18)
N002 C009 C012 132.21(17)
C00D C009 N002 105.01(16)
C00D C009 C012 122.77(18)
C008 C00A C00E 120.31(17)
C008 C00A C00U 119.84(18)
C00E C00A C00U 119.84(18)
C00I C00B C00F 121.13(17)
C00I C00B C00Y 119.12(17)
C00Y C00B C00F 119.76(16)
C00F C00C C00O 119.45(17)
C00F C00C C011 122.22(17)
C011 C00C C00O 118.32(17)
N003 C00D C018 126.25(17)
C009 C00D N003 111.27(17)
C009 C00D C018 122.48(18)
C00A C00E C01E 119.61(18)
C00A C00E C01M 122.41(19)
C01M C00E C01E 117.97(19)
C00C C00F C00B 119.33(16)
C00T C00F C00B 120.32(16)
C00T C00F C00C 120.33(16)
N001 C00G C00J 125.46(17)
N004 C00G N001 111.60(16)
N004 C00G C00J 122.86(16)
N004 C00H C01F 126.21(17)
C006 C00H N004 111.36(17)
C006 C00H C01F 122.37(17)
C00B C00I H00I 119.5
C00B C00I C00J 121.06(18)
C00J C00I H00I 119.5
C00I C00J C00G 118.06(17)
C019 C00J C00G 122.96(17)
C019 C00J C00I 118.78(17)
C00R C00K C008 119.59(17)
C00R C00K C013 121.95(17)
C013 C00K C008 118.46(17)
C00O C00L C00P 120.57(17)
C00O C00L C00V 119.59(18)
C00P C00L C00V 119.84(17)
C01K C00M N005 119.49(18)
C02J C00M N005 119.89(17)
C02J C00M C01K 120.60(18)
C00Z C00N C00R 119.74(17)
C01O C00N C00R 121.12(17)
C01O C00N C00Z 119.01(17)
C00L C00O C00C 119.99(17)
C00L C00O C029 122.31(18)
C029 C00O C00C 117.70(19)
C00L C00P C00T 119.26(17)
C00L C00P C00X 122.38(17)
C00X C00P C00T 118.36(17)
C01R C00Q N001 119.90(19)
C01R C00Q C02O 120.9(2)
C02O C00Q N001 119.1(2)
C00K C00R C00N 120.99(17)
C01E C00R C00K 120.18(17)
C01E C00R C00N 118.83(17)
N002 C00S C01H 124.50(17)
N003 C00S N002 112.08(17)
N003 C00S C01H 123.41(16)
C00F C00T C00P 120.33(17)
C00F C00T C027 122.05(17)
C027 C00T C00P 117.61(18)
C01C C00U C00A 119.66(17)
C02A C00U C00A 121.55(18)
C02A C00U C01C 118.77(18)
C01K C00V C00L 120.44(17)
C01K C00V C01N 118.99(17)
C01N C00V C00L 120.53(17)
C010 C00W C006 115.91(17)
C024 C00W C006 125.20(19)
C024 C00W C010 118.88(18)
C00P C00X H00X 119.2
C01T C00X C00P 121.6(2)
C01T C00X H00X 119.2
C00B C00Y H00Y 119.9
C01W C00Y C00B 120.11(18)
C01W C00Y H00Y 119.9
C00N C00Z H00Z 119.6
C00N C00Z C01H 120.77(18)
C01H C00Z H00Z 119.6
C00W C010 C01J 121.20(17)
C01V C010 C00W 117.12(19)
C01V C010 C01J 121.62(19)
C00C C011 H011 119.3
C01U C011 C00C 121.37(19)
C01U C011 H011 119.3
C01D C012 C009 115.61(18)
C02L C012 C009 124.8(2)
C02L C012 C01D 119.60(19)
C00K C013 H013 119.4
C01Q C013 C00K 121.22(19)
C01Q C013 H013 119.4
C02Q C014 N002 119.5(2)
C02Q C014 C036 120.7(3)
C036 C014 N002 119.7(2)
C01C C015 N007 119.56(19)
C02P C015 N007 119.99(18)
C02P C015 C01C 120.4(2)
C01H C016 H016 120.0
C01I C016 H016 120.0
C01I C016 C01H 120.05(18)
N005 C017 C01P 108.82(19)
C01S C017 N005 128.98(19)
C01S C017 C01P 122.2(2)
C01B C018 C00D 117.09(18)
C01Z C018 C00D 122.11(19)
C01Z C018 C01B 120.8(2)
C00J C019 H019 120.0
C01W C019 C00J 119.99(18)
C01W C019 H019 120.0
C01F C01A H01A 119.7
C02B C01A H01A 119.7
C02B C01A C01F 120.6(2)
C018 C01B C01D 120.39(18)
C021 C01B C018 116.9(2)
C021 C01B C01D 122.7(2)
C00U C01C H01C 119.7
C015 C01C C00U 120.55(19)
C015 C01C H01C 119.7
C012 C01D C01B 121.63(18)
C02E C01D C012 116.8(2)
C02E C01D C01B 121.6(2)
C00R C01E C00E 120.30(17)
C00R C01E C02G 121.68(19)
C02G C01E C00E 118.0(2)
C01A C01F C00H 122.28(18)
C01A C01F C01J 120.64(19)
C01J C01F C00H 117.07(17)
N005 C01G C01X 108.52(19)
C022 C01G N005 129.17(19)
C022 C01G C01X 122.3(2)
C00Z C01H C00S 118.11(17)
C016 C01H C00S 122.67(17)
C016 C01H C00Z 119.18(18)
C016 C01I H01I 119.8
C01O C01I C016 120.5(2)
C01O C01I H01I 119.8
C01F C01J C010 120.51(18)
C01F C01J C02D 116.94(19)
C02D C01J C010 122.55(19)
C00M C01K H01K 119.9
C00V C01K C00M 120.23(18)
C00V C01K H01K 119.9
C008 C01L H01L 119.3
C025 C01L C008 121.4(2)
C025 C01L H01L 119.3
C00E C01M H01M 119.2
C02Y C01M C00E 121.7(2)
C02Y C01M H01M 119.2
C00V C01N H01N 119.9
C02C C01N C00V 120.29(19)
C02C C01N H01N 119.9
C00N C01O H01O 119.8
C01I C01O C00N 120.49(19)
C01I C01O H01O 119.8
C017 C01P C01X 106.92(18)
C02I C01P C017 118.4(2)
C02I C01P C01X 134.6(2)
C013 C01Q H01Q 119.8
C013 C01Q C025 120.4(2)
C025 C01Q H01Q 119.8
C00Q C01R H01R 120.4
C00Q C01R C02R 119.2(2)
C02R C01R H01R 120.4
C017 C01S H01S 121.2
C02F C01S C017 117.7(2)
C02F C01S H01S 121.2
C00X C01T H01T 119.8
C00X C01T C026 120.3(2)
C026 C01T H01T 119.8
C011 C01U H01U 119.9
C011 C01U C02N 120.2(2)
C02N C01U H01U 119.9
C010 C01V H01V 118.8
C02M C01V C010 122.5(2)
C02M C01V H01V 118.8
C00Y C01W C019 120.91(19)
C00Y C01W H01W 119.5
C019 C01W H01W 119.5
C01G C01X C01P 107.23(18)
C02X C01X C01G 118.9(2)
C02X C01X C01P 133.9(2)
N007 C01Y C02W 108.0(2)
C023 C01Y N007 129.8(2)
C023 C01Y C02W 122.1(3)
C018 C01Z H01Z 120.0
C02S C01Z C018 120.1(2)
C02S C01Z H01Z 120.0
N007 C020 C02U 108.8(3)
N007 C020 C038 128.6(3)
C038 C020 C02U 122.5(3)
C01B C021 H021 119.3
C028 C021 C01B 121.4(2)
C028 C021 H021 119.3
C01G C022 H022 121.2
C02Z C022 C01G 117.5(2)
C02Z C022 H022 121.2
C01Y C023 H023 121.0
C01Y C023 C032 117.9(3)
C032 C023 H023 121.0
C00W C024 H024 119.1
C02H C024 C00W 121.7(2)
C02H C024 H024 119.1
C01L C025 C01Q 120.7(2)
C01L C025 H025 119.7
C01Q C025 H025 119.7
C01T C026 H026 119.6
C027 C026 C01T 120.7(2)
C027 C026 H026 119.6
C00T C027 H027 119.3
C026 C027 C00T 121.4(2)
C026 C027 H027 119.3
C021 C028 H028 119.6
C021 C028 C02S 120.8(2)
C02S C028 H028 119.6
C00O C029 H029 119.2
C02N C029 C00O 121.6(2)
C02N C029 H029 119.2
C00U C02A H02A 119.7
C00U C02A C02V 120.7(2)
C02V C02A H02A 119.7
C01A C02B H02B 120.3
C01A C02B C02T 119.3(2)
C02T C02B H02B 120.3
C01N C02C H02C 119.6
C02J C02C C01N 120.8(2)
C02J C02C H02C 119.6
C01J C02D H02D 119.3
C02T C02D C01J 121.4(2)
C02T C02D H02D 119.3
C01D C02E H02E 118.9
C037 C02E C01D 122.2(2)
C037 C02E H02E 118.9
C01S C02F H02F 119.4
C01S C02F C02K 121.2(3)
C02K C02F H02F 119.4
C01E C02G H02G 119.3
C030 C02G C01E 121.5(2)
C030 C02G H02G 119.3
C024 C02H H02H 120.2
C024 C02H C02M 119.5(2)
C02M C02H H02H 120.2
C01P C02I H02I 120.3
C02K C02I C01P 119.4(2)
C02K C02I H02I 120.3
C00M C02J H02J 120.4
C02C C02J C00M 119.12(18)
C02C C02J H02J 120.4
C02F C02K H02K 119.5
C02I C02K C02F 121.0(2)
C02I C02K H02K 119.5
C012 C02L H02L 119.5
C039 C02L C012 121.0(2)
C039 C02L H02L 119.5
C01V C02M C02H 120.1(2)
C01V C02M H02M 119.9
C02H C02M H02M 119.9
C01U C02N H02N 119.6
C029 C02N C01U 120.8(2)
C029 C02N H02N 119.6
C00Q C02O H02O 120.6
C00Q C02O C031 118.8(3)
C031 C02O H02O 120.6
C015 C02P H02P 120.4
C015 C02P C02V 119.3(2)
C02V C02P H02P 120.4
C014 C02Q H02Q 120.2
C014 C02Q C03G 119.7(4)
C03G C02Q H02Q 120.2
C01R C02R H02R 119.9
C033 C02R C01R 120.2(3)
C033 C02R H02R 119.9
C01Z C02S C028 120.1(2)
C01Z C02S H02S 120.0
C028 C02S H02S 120.0
C02B C02T H02T 119.5
C02D C02T C02B 121.1(2)
C02D C02T H02T 119.5
C020 C02U C02W 106.7(2)
C03B C02U C020 118.7(4)
C03B C02U C02W 134.6(3)
C02A C02V H02V 119.9
C02P C02V C02A 120.3(2)
C02P C02V H02V 119.9
C01Y C02W C02U 107.4(2)
C035 C02W C01Y 118.1(3)
C035 C02W C02U 134.5(3)
C01X C02X H02X 120.5
C034 C02X C01X 119.0(2)
C034 C02X H02X 120.5
C01M C02Y H02Y 119.8
C01M C02Y C030 120.4(2)
C030 C02Y H02Y 119.8
C022 C02Z H02Z 119.6
C022 C02Z C034 120.9(3)
C034 C02Z H02Z 119.6
C02G C030 C02Y 120.5(2)
C02G C030 H030 119.8
C02Y C030 H030 119.8
C02O C031 H031 119.6
C033 C031 C02O 120.8(3)
C033 C031 H031 119.6
C023 C032 H032 119.4
C03A C032 C023 121.2(4)
C03A C032 H032 119.4
C02R C033 H033 120.0
C031 C033 C02R 120.1(3)
C031 C033 H033 120.0
C02X C034 C02Z 121.3(3)
C02X C034 H034 119.3
C02Z C034 H034 119.3
C02W C035 H035 120.5
C03A C035 C02W 119.1(3)
C03A C035 H035 120.5
C014 C036 H036 120.7
C014 C036 C03F 118.6(4)
C03F C036 H036 120.7
C02E C037 H037 119.7
C02E C037 C039 120.6(2)
C039 C037 H037 119.7
C020 C038 H038 121.5
C03D C038 C020 117.0(4)
C03D C038 H038 121.5
C02L C039 C037 119.8(2)
C02L C039 H039 120.1
C037 C039 H039 120.1
C032 C03A H03A 119.2
C035 C03A C032 121.6(3)
C035 C03A H03A 119.2
C02U C03B H03B 120.6
C03E C03B C02U 118.8(4)
C03E C03B H03B 120.6
C03F C03C H03C 119.0
C03G C03C H03C 119.0
C03G C03C C03F 122.0(4)
C038 C03D H03D 119.3
C038 C03D C03E 121.5(5)
C03E C03D H03D 119.3
C03B C03E C03D 121.4(4)
C03B C03E H03E 119.3
C03D C03E H03E 119.3
C036 C03F H03F 120.1
C03C C03F C036 119.7(5)
C03C C03F H03F 120.1
C02Q C03G H03G 120.4
C03C C03G C02Q 119.3(5)
C03C C03G H03G 120.4

loop_
_geom_bond_atom_site_label_1
_geom_bond_atom_site_label_2
_geom_bond_distance
N001 C006 1.392(2)
N001 C00G 1.389(2)
N001 C00Q 1.438(2)
N002 C009 1.393(3)
N002 C00S 1.383(2)
N002 C014 1.427(3)
N003 C00D 1.378(2)
N003 C00S 1.311(2)
N004 C00G 1.320(3)
N004 C00H 1.377(2)
N005 C00M 1.428(3)
N005 C017 1.396(3)
N005 C01G 1.395(3)
C006 C00H 1.372(3)
C006 C00W 1.438(3)
N007 C015 1.433(3)
N007 C01Y 1.396(3)
N007 C020 1.385(3)
C008 C00A 1.403(3)
C008 C00K 1.440(3)
C008 C01L 1.426(3)
C009 C00D 1.373(3)
C009 C012 1.438(3)
C00A C00E 1.405(3)
C00A C00U 1.494(3)
C00B C00F 1.494(2)
C00B C00I 1.384(3)
C00B C00Y 1.390(3)
C00C C00F 1.407(3)
C00C C00O 1.439(3)
C00C C011 1.426(3)
C00D C018 1.428(3)
C00E C01E 1.433(3)
C00E C01M 1.430(3)
C00F C00T 1.399(3)
C00G C00J 1.464(3)
C00H C01F 1.433(3)
C00I H00I 0.9300
C00I C00J 1.401(3)
C00J C019 1.390(3)
C00K C00R 1.405(3)
C00K C013 1.426(3)
C00L C00O 1.400(3)
C00L C00P 1.407(3)
C00L C00V 1.496(3)
C00M C01K 1.385(3)
C00M C02J 1.378(3)
C00N C00R 1.494(3)
C00N C00Z 1.387(3)
C00N C01O 1.387(3)
C00O C029 1.427(3)
C00P C00T 1.437(3)
C00P C00X 1.426(3)
C00Q C01R 1.372(3)
C00Q C02O 1.379(3)
C00R C01E 1.402(3)
C00S C01H 1.473(3)
C00T C027 1.430(3)
C00U C01C 1.388(3)
C00U C02A 1.377(3)
C00V C01K 1.384(3)
C00V C01N 1.385(3)
C00W C010 1.427(3)
C00W C024 1.405(3)
C00X H00X 0.9300
C00X C01T 1.349(3)
C00Y H00Y 0.9300
C00Y C01W 1.378(3)
C00Z H00Z 0.9300
C00Z C01H 1.392(3)
C010 C01J 1.462(3)
C010 C01V 1.408(3)
C011 H011 0.9300
C011 C01U 1.355(3)
C012 C01D 1.426(3)
C012 C02L 1.408(3)
C013 H013 0.9300
C013 C01Q 1.353(3)
C014 C02Q 1.372(4)
C014 C036 1.373(4)
C015 C01C 1.379(3)
C015 C02P 1.379(3)
C016 H016 0.9300
C016 C01H 1.389(3)
C016 C01I 1.379(3)
C017 C01P 1.404(3)
C017 C01S 1.382(3)
C018 C01B 1.415(3)
C018 C01Z 1.399(3)
C019 H019 0.9300
C019 C01W 1.381(3)
C01A H01A 0.9300
C01A C01F 1.398(3)
C01A C02B 1.375(3)
C01B C01D 1.455(3)
C01B C021 1.412(3)
C01C H01C 0.9300
C01D C02E 1.411(3)
C01E C02G 1.429(3)
C01F C01J 1.414(3)
C01G C01X 1.407(3)
C01G C022 1.385(3)
C01I H01I 0.9300
C01I C01O 1.377(3)
C01J C02D 1.416(3)
C01K H01K 0.9300
C01L H01L 0.9300
C01L C025 1.353(3)
C01M H01M 0.9300
C01M C02Y 1.347(3)
C01N H01N 0.9300
C01N C02C 1.381(3)
C01O H01O 0.9300
C01P C01X 1.439(3)
C01P C02I 1.398(3)
C01Q H01Q 0.9300
C01Q C025 1.411(3)
C01R H01R 0.9300
C01R C02R 1.385(3)
C01S H01S 0.9300
C01S C02F 1.382(3)
C01T H01T 0.9300
C01T C026 1.403(3)
C01U H01U 0.9300
C01U C02N 1.408(3)
C01V H01V 0.9300
C01V C02M 1.363(3)
C01W H01W 0.9300
C01X C02X 1.393(3)
C01Y C023 1.379(4)
C01Y C02W 1.410(4)
C01Z H01Z 0.9300
C01Z C02S 1.364(4)
C020 C02U 1.409(4)
C020 C038 1.390(4)
C021 H021 0.9300
C021 C028 1.360(4)
C022 H022 0.9300
C022 C02Z 1.382(4)
C023 H023 0.9300
C023 C032 1.380(4)
C024 H024 0.9300
C024 C02H 1.369(3)
C025 H025 0.9300
C026 H026 0.9300
C026 C027 1.355(3)
C027 H027 0.9300
C028 H028 0.9300
C028 C02S 1.388(4)
C029 H029 0.9300
C029 C02N 1.349(3)
C02A H02A 0.9300
C02A C02V 1.384(3)
C02B H02B 0.9300
C02B C02T 1.393(4)
C02C H02C 0.9300
C02C C02J 1.376(3)
C02D H02D 0.9300
C02D C02T 1.362(3)
C02E H02E 0.9300
C02E C037 1.361(4)
C02F H02F 0.9300
C02F C02K 1.384(4)
C02G H02G 0.9300
C02G C030 1.352(4)
C02H H02H 0.9300
C02H C02M 1.390(4)
C02I H02I 0.9300
C02I C02K 1.373(4)
C02J H02J 0.9300
C02K H02K 0.9300
C02L H02L 0.9300
C02L C039 1.369(3)
C02M H02M 0.9300
C02N H02N 0.9300
C02O H02O 0.9300
C02O C031 1.382(4)
C02P H02P 0.9300
C02P C02V 1.380(3)
C02Q H02Q 0.9300
C02Q C03G 1.374(5)
C02R H02R 0.9300
C02R C033 1.372(5)
C02S H02S 0.9300
C02T H02T 0.9300
C02U C02W 1.438(4)
C02U C03B 1.395(5)
C02V H02V 0.9300
C02W C035 1.409(5)
C02X H02X 0.9300
C02X C034 1.373(4)
C02Y H02Y 0.9300
C02Y C030 1.408(4)
C02Z H02Z 0.9300
C02Z C034 1.397(4)
C030 H030 0.9300
C031 H031 0.9300
C031 C033 1.362(5)
C032 H032 0.9300
C032 C03A 1.376(5)
C033 H033 0.9300
C034 H034 0.9300
C035 H035 0.9300
C035 C03A 1.370(6)
C036 H036 0.9300
C036 C03F 1.387(6)
C037 H037 0.9300
C037 C039 1.384(4)
C038 H038 0.9300
C038 C03D 1.381(5)
C039 H039 0.9300
C03A H03A 0.9300
C03B H03B 0.9300
C03B C03E 1.381(7)
C03C H03C 0.9300
C03C C03F 1.350(9)
C03C C03G 1.349(8)
C03D H03D 0.9300
C03D C03E 1.386(7)
C03E H03E 0.9300
C03F H03F 0.9300
C03G H03G 0.9300
